data_7716405
loop_
_publ_author_name
'Ahmed, Naushad'
'Sahu, Prem Prakash'
'Chakraborty, Amit'
'Flores Gonzalez, Jessica'
'Ali, Junaid'
'Kalita, Pankaj'
'Pointillart, Fabrice'
'Singh, Saurabh Kumar'
'Chandrasekhar, Vadapalli'

_publ_section_title
;
 <i>In situ</i> hydrolysis of a carbophosphazene ligand leads to
 one-dimensional lanthanide coordination polymers. Synthesis, structure
 and dynamic magnetic studies.
;
_journal_issue 27
_journal_name_full 'Dalton transactions (Cambridge, England : 2003)'
_journal_page_first 11563
_journal_page_last 11577
_journal_paper_doi 10.1039/d4dt00582a
_journal_volume 53
_journal_year 2024
_chemical_formula_moiety 'C13 H34 Er N12 O12 P2, Cl, 2(C H4 O)'
_chemical_formula_sum 'C15 H42 Cl Er N12 O14 P2'
_chemical_formula_weight 879.25
_space_group_crystal_system monoclinic
_space_group_IT_number 14
_space_group_name_Hall '-P 2yn'
_space_group_name_H-M_alt 'P 1 21/n 1'
_atom_sites_solution_hydrogens mixed
_atom_sites_solution_primary dual
_audit_creation_date 2024-04-28
_audit_creation_method
;
Olex2 1.5-alpha
(compiled 2024.02.16 svn.r378c4104 for OlexSys, GUI svn.r6928)
;
_audit_update_record
;
2024-05-02 deposited with the CCDC.	2024-06-19 downloaded from the CCDC.
;
_cell_angle_alpha 90
_cell_angle_beta 97.052(2)
_cell_angle_gamma 90
_cell_formula_units_Z 4
_cell_length_a 12.9252(3)
_cell_length_b 13.7997(3)
_cell_length_c 18.2660(5)
_cell_measurement_reflns_used 14619
_cell_measurement_temperature 293
_cell_measurement_theta_max 28.9270
_cell_measurement_theta_min 2.9530
_cell_volume 3233.35(14)
_computing_cell_refinement 'CrysAlisPro 1.171.39.29d (Rigaku OD, 2017)'
_computing_data_collection 'CrysAlisPro 1.171.39.29d (Rigaku OD, 2017)'
_computing_data_reduction 'CrysAlisPro 1.171.39.29d (Rigaku OD, 2017)'
_computing_molecular_graphics 'Olex2 1.5-alpha (Dolomanov et al., 2009)'
_computing_publication_material 'Olex2 1.5-alpha (Dolomanov et al., 2009)'
_computing_structure_refinement 'SHELXL 2018/3 (Sheldrick, 2015)'
_computing_structure_solution 'olex2.solve 1.5-alpha (Bourhis et al., 2015)'
_diffrn_ambient_temperature 293(2)
_diffrn_measured_fraction_theta_full 0.999
_diffrn_measured_fraction_theta_max 0.892
_diffrn_measurement_details
;
List of Runs (angles in degrees, time in seconds):

  # Type    Start    End  Width  t~exp~   \w     \q     \k     \f   Frames
#--------------------------------------------------------------------------
  1  \w     51.00  96.00   0.50    7.29    --    7.10  77.00  60.00   90
  2  \w     50.00  95.00   0.50    7.29    --    7.10  77.00  30.00   90
  3  \w     50.00  75.00   0.50    7.29    --    7.10  77.00 120.00   50
  4  \w    -28.00  -1.00   0.50    7.29    --   -7.50 -77.00-150.00   54
  5  \w    -76.00  31.00   0.50    7.29    --   -7.50 -77.00 150.00  214
  6  \w     -9.00  54.00   0.50    7.29    --   -7.50  57.00-120.00  126
  7  \w     -7.00  19.00   0.50    7.29    --   -7.50 -77.00 -60.00   52
;
_diffrn_measurement_device 'four-circle diffractometer'
_diffrn_measurement_device_type 'XtaLAB AFC12 (RINC): Kappa single'
_diffrn_measurement_method '\w scans'
_diffrn_radiation_type MoK\a
_diffrn_radiation_wavelength 0.71073
_diffrn_reflns_av_R_equivalents 0.0573
_diffrn_reflns_av_unetI/netI 0.0486
_diffrn_reflns_Laue_measured_fraction_full 0.999
_diffrn_reflns_Laue_measured_fraction_max 0.892
_diffrn_reflns_limit_h_max 17
_diffrn_reflns_limit_h_min -14
_diffrn_reflns_limit_k_max 16
_diffrn_reflns_limit_k_min -18
_diffrn_reflns_limit_l_max 23
_diffrn_reflns_limit_l_min -23
_diffrn_reflns_number 29965
_diffrn_reflns_point_group_measured_fraction_full 0.999
_diffrn_reflns_point_group_measured_fraction_max 0.892
_diffrn_reflns_theta_full 25.242
_diffrn_reflns_theta_max 28.919
_diffrn_reflns_theta_min 2.530
_exptl_absorpt_coefficient_mu 2.856
_exptl_absorpt_correction_T_max 1.00000
_exptl_absorpt_correction_T_min 0.46937
_exptl_absorpt_correction_type multi-scan
_exptl_absorpt_process_details
;
CrysAlisPro 1.171.39.29d (Rigaku Oxford Diffraction, 2017)
Empirical absorption correction using spherical harmonics,
 implemented in SCALE3 ABSPACK scaling algorithm.
;
_exptl_crystal_colour 'light yellow'
_exptl_crystal_colour_modifier light
_exptl_crystal_colour_primary yellow
_exptl_crystal_density_diffrn 1.806
_exptl_crystal_description block
_exptl_crystal_F_000 1772
_exptl_crystal_size_max 0.26
_exptl_crystal_size_mid 0.21
_exptl_crystal_size_min 0.17
_refine_diff_density_max 3.243
_refine_diff_density_min -2.810
_refine_diff_density_rms 0.182
_refine_ls_extinction_method none
_refine_ls_goodness_of_fit_ref 1.062
_refine_ls_hydrogen_treatment mixed
_refine_ls_matrix_type full
_refine_ls_number_parameters 424
_refine_ls_number_reflns 7610
_refine_ls_number_restraints 7
_refine_ls_restrained_S_all 1.063
_refine_ls_R_factor_all 0.0480
_refine_ls_R_factor_gt 0.0404
_refine_ls_shift/su_max 0.002
_refine_ls_shift/su_mean 0.000
_refine_ls_structure_factor_coef Fsqd
_refine_ls_weighting_details 'w=1/[\s^2^(Fo^2^)+(0.0625P)^2^+4.7213P] where P=(Fo^2^+2Fc^2^)/3'
_refine_ls_weighting_scheme calc
_refine_ls_wR_factor_gt 0.1055
_refine_ls_wR_factor_ref 0.1103
_reflns_Friedel_coverage 0.000
_reflns_number_gt 6514
_reflns_number_total 7610
_reflns_threshold_expression 'I > 2\s(I)'
_cod_data_source_file d4dt00582a2.cif
_cod_data_source_block er
_cod_depositor_comments 'Adding full bibliography for 7716403--7716406.cif.'
_cod_database_code 7716405
_shelx_shelxl_version_number 2018/3
_shelx_space_group_comment
;
The symmetry employed for this shelxl refinement is uniquely defined
by the following loop, which should always be used as a source of
symmetry information in preference to the above space-group names.
They are only intended as comments.
;
_shelx_estimated_absorpt_t_max 0.642
_shelx_estimated_absorpt_t_min 0.524
_olex2_refinement_description
;
1. Fixed Uiso
 At 1.2 times of:
  All N(H) groups
 At 1.5 times of:
  All C(H,H,H) groups, All O(H) groups, All O(H,H) groups
2. Restrained distances
 O2-H2
 0.85 with sigma of 0.01
 O5-H5
 0.85 with sigma of 0.01
 P1-H2
 1.946318 with sigma of 0.02
 Er1-H2
 2.717119 with sigma of 0.02
 P2-H5
 1.950498 with sigma of 0.02
 Er1-H5
 2.840606 with sigma of 0.02
 Er1-H1WA \\sim Er1-H1WB
 with sigma of 0.02
3.a Riding coordinates:
 O2(H2), O1(H1), O3S(H3S)
3.b Free rotating group:
 O1W(H1WA,H1WB)
3.c Aromatic/amide H refined with riding coordinates:
 N6(H6), N3(H3)
3.d Idealised Me refined as rotating group:
 C7(H7A,H7B,H7C), C4(H4A,H4B,H4C), C13(H13A,H13B,H13C), C1(H1A,H1B,H1C),
 C12(H12A,H12B,H12C), C5(H5A,H5B,H5C), C10(H10A,H10B,H10C), C6(H6A,H6B,H6C),
 C11(H11A,H11B,H11C), C3S(H3SA,H3SB,H3SC), C15(H15A,H15B,H15C)
3.e Idealised tetrahedral OH refined as rotating group:
 O14(H14)
;
_olex2_submission_special_instructions 'No special instructions were received'
_oxdiff_exptl_absorpt_empirical_details
;
Empirical correction (ABSPACK) includes:
- Absorption correction using spherical harmonics
- Frame scaling
;

loop_
_space_group_symop_operation_xyz
'x, y, z'
'-x+1/2, y+1/2, -z+1/2'
'-x, -y, -z'
'x-1/2, -y-1/2, z-1/2'

loop_
_atom_site_label
_atom_site_type_symbol
_atom_site_fract_x
_atom_site_fract_y
_atom_site_fract_z
_atom_site_U_iso_or_equiv
_atom_site_adp_type
_atom_site_occupancy
_atom_site_site_symmetry_order
_atom_site_calc_flag
_atom_site_refinement_flags_posn
_atom_site_refinement_flags_adp
_atom_site_refinement_flags_occupancy
_atom_site_disorder_assembly
_atom_site_disorder_group
Er1 Er 0.69535(2) 0.12193(2) 0.26900(2) 0.01170(8) Uani 1 1 d D . . . .
P1 P 0.58296(7) 0.34105(7) 0.31776(5) 0.01232(19) Uani 1 1 d D . . . .
P2 P 0.71013(7) -0.14209(7) 0.29870(5) 0.01186(19) Uani 1 1 d D . . . .
Cl1 Cl 0.42569(10) -0.13204(9) 0.19758(9) 0.0395(3) Uani 1 1 d . . . . .
O5 O 0.69983(19) -0.05184(19) 0.25315(14) 0.0136(5) Uani 1 1 d D . . . .
H5 H 0.689(4) -0.0679(13) 0.2081(6) 0.020 Uiso 1 1 d D U . . .
O3 O 0.5628(2) 0.39365(19) 0.24644(15) 0.0161(6) Uani 1 1 d . . . . .
O2 O 0.59240(19) 0.23363(18) 0.31526(14) 0.0145(5) Uani 1 1 d D . . . .
H2 H 0.541153 0.205480 0.327170 0.022 Uiso 1 1 d DR U . . .
O4 O 0.7221(2) -0.23337(19) 0.25676(15) 0.0160(5) Uani 1 1 d . . . . .
O10 O 0.7177(2) 0.0934(2) 0.14018(16) 0.0223(6) Uani 1 1 d . . . . .
O6 O 0.6857(2) 0.05790(19) 0.39022(15) 0.0182(6) Uani 1 1 d . . . . .
O7 O 0.7933(2) 0.1766(2) 0.38968(16) 0.0211(6) Uani 1 1 d . . . . .
O9 O 0.5846(2) 0.1810(2) 0.15731(15) 0.0212(6) Uani 1 1 d . . . . .
O1 O 0.5228(2) 0.0540(2) 0.26285(17) 0.0229(6) Uani 1 1 d . . . . .
H1 H 0.514998 -0.001536 0.247114 0.034 Uiso 1 1 d R U . . .
O1W O 0.8691(2) 0.0742(2) 0.27196(18) 0.0218(6) Uani 1 1 d G . . . .
H1WA H 0.889936 0.018554 0.260231 0.033 Uiso 1 1 d DG U . . .
H1WB H 0.921273 0.111065 0.269756 0.033 Uiso 1 1 d DG U . . .
O8 O 0.7666(3) 0.1117(2) 0.49424(19) 0.0300(8) Uani 1 1 d . . . . .
N1 N 0.6856(3) 0.3903(2) 0.36887(19) 0.0151(7) Uani 1 1 d . . . . .
N12 N 0.6388(3) 0.1411(2) 0.11209(19) 0.0163(7) Uani 1 1 d . . . . .
N8 N 0.6108(3) -0.1506(2) 0.34888(18) 0.0157(7) Uani 1 1 d . . . . .
O11 O 0.6163(3) 0.1488(2) 0.04493(16) 0.0269(7) Uani 1 1 d . . . . .
N6 N 0.8074(3) -0.1320(2) 0.36742(19) 0.0163(7) Uani 1 1 d . . . . .
H6 H 0.868969 -0.124259 0.355060 0.020 Uiso 1 1 calc R U . . .
N11 N 0.7490(3) 0.1154(2) 0.4264(2) 0.0171(7) Uani 1 1 d . . . . .
N3 N 0.4925(3) 0.3691(2) 0.37351(19) 0.0148(7) Uani 1 1 d . . . . .
H3 H 0.429596 0.381064 0.354529 0.018 Uiso 1 1 calc R U . . .
N2 N 0.6156(3) 0.3690(2) 0.4822(2) 0.0182(7) Uani 1 1 d . . . . .
N7 N 0.7079(3) -0.1402(2) 0.46839(19) 0.0181(7) Uani 1 1 d . . . . .
N5 N 0.7935(3) 0.3846(2) 0.4801(2) 0.0207(8) Uani 1 1 d . . . . .
N9 N 0.5300(3) -0.1355(3) 0.4547(2) 0.0204(8) Uani 1 1 d . . . . .
N10 N 0.8853(3) -0.1297(2) 0.4874(2) 0.0241(8) Uani 1 1 d . . . . .
N4 N 0.4406(3) 0.3796(2) 0.4895(2) 0.0215(8) Uani 1 1 d . . . . .
C2 C 0.6973(3) 0.3804(3) 0.4437(2) 0.0167(8) Uani 1 1 d . . . . .
C8 C 0.7993(3) -0.1348(3) 0.4407(2) 0.0173(8) Uani 1 1 d . . . . .
C3 C 0.5177(4) 0.3730(2) 0.4485(2) 0.0170(8) Uani 1 1 d . . . . .
O3S O 0.3059(3) 0.3647(4) 0.2753(2) 0.0596(14) Uani 1 1 d . . . . .
H3S H 0.244903 0.365529 0.283292 0.089 Uiso 1 1 d R U . . .
C9 C 0.6192(3) -0.1410(3) 0.4243(2) 0.0156(8) Uani 1 1 d . . . . .
C7 C 0.4610(4) 0.3865(3) 0.5699(2) 0.0241(10) Uani 1 1 d . . . . .
H7A H 0.441234 0.327009 0.591531 0.036 Uiso 1 1 calc R U . . .
H7B H 0.421257 0.439009 0.586719 0.036 Uiso 1 1 calc R U . . .
H7C H 0.533935 0.398168 0.584161 0.036 Uiso 1 1 calc R U . . .
C4 C 0.8856(3) 0.3868(3) 0.4410(3) 0.0228(9) Uani 1 1 d . . . . .
H4A H 0.879448 0.337873 0.403350 0.034 Uiso 1 1 calc R U . . .
H4B H 0.946775 0.374733 0.475191 0.034 Uiso 1 1 calc R U . . .
H4C H 0.891208 0.449340 0.418729 0.034 Uiso 1 1 calc R U . . .
C13 C 0.4289(4) -0.1368(3) 0.4101(3) 0.0279(10) Uani 1 1 d . . . . .
H13A H 0.425248 -0.084917 0.374888 0.042 Uiso 1 1 calc R U . . .
H13B H 0.375039 -0.128759 0.441417 0.042 Uiso 1 1 calc R U . . .
H13C H 0.419582 -0.197591 0.384597 0.042 Uiso 1 1 calc R U . . .
C1 C 0.4234(4) 0.1011(4) 0.2575(3) 0.0339(11) Uani 1 1 d . . . . .
H1A H 0.419041 0.148977 0.219087 0.051 Uiso 1 1 calc R U . . .
H1B H 0.415328 0.131902 0.303574 0.051 Uiso 1 1 calc R U . . .
H1C H 0.369073 0.054021 0.246181 0.051 Uiso 1 1 calc R U . . .
C12 C 0.5320(4) -0.1247(3) 0.5343(3) 0.0280(11) Uani 1 1 d . . . . .
H12A H 0.504319 -0.182183 0.554332 0.042 Uiso 1 1 calc R U . . .
H12B H 0.490429 -0.069882 0.544604 0.042 Uiso 1 1 calc R U . . .
H12C H 0.602511 -0.115082 0.556454 0.042 Uiso 1 1 calc R U . . .
C5 C 0.8129(4) 0.3828(3) 0.5604(3) 0.0321(11) Uani 1 1 d . . . . .
H5A H 0.747662 0.383252 0.580463 0.048 Uiso 1 1 calc R U . . .
H5B H 0.852838 0.438839 0.577483 0.048 Uiso 1 1 calc R U . . .
H5C H 0.851018 0.325261 0.576090 0.048 Uiso 1 1 calc R U . . .
C10 C 0.9889(4) -0.1281(3) 0.4615(3) 0.0286(10) Uani 1 1 d . . . . .
H10A H 0.996931 -0.184477 0.431873 0.043 Uiso 1 1 calc R U . . .
H10B H 1.041954 -0.127905 0.503160 0.043 Uiso 1 1 calc R U . . .
H10C H 0.995424 -0.070888 0.432465 0.043 Uiso 1 1 calc R U . . .
C6 C 0.3307(4) 0.3790(3) 0.4565(3) 0.0259(11) Uani 1 1 d . . . . .
H6A H 0.317922 0.433282 0.423797 0.039 Uiso 1 1 calc R U . . .
H6B H 0.286380 0.383204 0.494839 0.039 Uiso 1 1 calc R U . . .
H6C H 0.316273 0.319938 0.429314 0.039 Uiso 1 1 calc R U . . .
C11 C 0.8810(4) -0.1372(4) 0.5668(3) 0.0375(12) Uani 1 1 d . . . . .
H11A H 0.823793 -0.099229 0.579853 0.056 Uiso 1 1 calc R U . . .
H11B H 0.944989 -0.113479 0.592873 0.056 Uiso 1 1 calc R U . . .
H11C H 0.871375 -0.203711 0.579665 0.056 Uiso 1 1 calc R U . . .
C3S C 0.3092(5) 0.3655(6) 0.2002(4) 0.060(2) Uani 1 1 d . . . . .
H3SA H 0.274116 0.309209 0.178528 0.090 Uiso 1 1 calc R U . . .
H3SB H 0.380433 0.365128 0.190350 0.090 Uiso 1 1 calc R U . . .
H3SC H 0.275175 0.422802 0.179350 0.090 Uiso 1 1 calc R U . . .
O14 O 1.0407(3) 0.1708(4) 0.2400(3) 0.0601(12) Uani 1 1 d . . . . .
H14 H 1.050398 0.222195 0.262272 0.090 Uiso 1 1 calc R U . . .
C15 C 1.1380(7) 0.1219(5) 0.2389(4) 0.069(2) Uani 1 1 d . . . . .
H15A H 1.175909 0.151425 0.202703 0.103 Uiso 1 1 calc R U . . .
H15B H 1.125468 0.054939 0.226564 0.103 Uiso 1 1 calc R U . . .
H15C H 1.178096 0.126496 0.286612 0.103 Uiso 1 1 calc R U . . .

loop_
_atom_site_aniso_label
_atom_site_aniso_U_11
_atom_site_aniso_U_22
_atom_site_aniso_U_33
_atom_site_aniso_U_23
_atom_site_aniso_U_13
_atom_site_aniso_U_12
Er1 0.01076(11) 0.00976(11) 0.01607(11) 0.00027(6) 0.00762(7) 0.00042(5)
P1 0.0101(4) 0.0120(4) 0.0165(4) -0.0001(4) 0.0082(4) -0.0001(4)
P2 0.0112(4) 0.0112(4) 0.0148(5) 0.0006(4) 0.0083(4) 0.0005(4)
Cl1 0.0261(6) 0.0352(6) 0.0587(9) -0.0160(6) 0.0120(6) -0.0073(5)
O5 0.0134(12) 0.0133(13) 0.0154(12) -0.0007(10) 0.0068(10) -0.0002(10)
O3 0.0163(13) 0.0146(12) 0.0186(14) 0.0000(11) 0.0074(11) -0.0004(11)
O2 0.0121(12) 0.0125(12) 0.0209(13) -0.0003(10) 0.0102(10) -0.0024(10)
O4 0.0160(13) 0.0127(13) 0.0204(13) -0.0008(11) 0.0070(11) 0.0027(11)
O10 0.0231(15) 0.0231(14) 0.0220(14) 0.0027(13) 0.0081(12) 0.0083(13)
O6 0.0193(14) 0.0155(13) 0.0214(14) -0.0002(11) 0.0095(11) -0.0007(11)
O7 0.0166(14) 0.0232(15) 0.0246(15) 0.0020(12) 0.0069(12) -0.0028(12)
O9 0.0182(14) 0.0231(15) 0.0235(15) -0.0019(12) 0.0076(12) 0.0025(12)
O1 0.0147(13) 0.0141(13) 0.0407(18) -0.0012(13) 0.0064(12) -0.0019(11)
O1W 0.0135(13) 0.0140(14) 0.0401(17) -0.0023(13) 0.0118(13) 0.0007(11)
O8 0.0250(17) 0.048(2) 0.0183(16) 0.0020(14) 0.0075(13) 0.0012(14)
N1 0.0123(15) 0.0165(16) 0.0179(16) -0.0008(13) 0.0072(13) -0.0028(12)
N12 0.0161(16) 0.0164(15) 0.0180(17) -0.0007(13) 0.0083(13) -0.0036(13)
N8 0.0151(16) 0.0160(15) 0.0181(16) -0.0005(13) 0.0108(13) -0.0008(13)
O11 0.0271(17) 0.0354(17) 0.0188(15) 0.0011(14) 0.0048(13) 0.0011(14)
N6 0.0129(16) 0.0203(17) 0.0170(16) -0.0013(13) 0.0069(13) -0.0014(12)
N11 0.0121(16) 0.0227(18) 0.0178(17) 0.0007(13) 0.0067(13) 0.0051(13)
N3 0.0104(15) 0.0170(16) 0.0184(17) 0.0005(13) 0.0076(13) 0.0033(12)
N2 0.0203(18) 0.0184(17) 0.0176(17) 0.0005(13) 0.0097(14) 0.0014(13)
N7 0.0204(18) 0.0173(15) 0.0179(17) 0.0007(14) 0.0080(14) 0.0001(14)
N5 0.0190(18) 0.0250(19) 0.0188(18) 0.0016(14) 0.0048(14) 0.0011(14)
N9 0.0212(18) 0.0217(17) 0.0213(18) 0.0008(14) 0.0141(15) -0.0002(14)
N10 0.027(2) 0.0261(19) 0.0200(18) -0.0017(14) 0.0042(16) -0.0011(15)
N4 0.0234(19) 0.0197(19) 0.0246(19) 0.0005(13) 0.0156(16) -0.0001(13)
C2 0.018(2) 0.0103(18) 0.023(2) -0.0010(14) 0.0069(17) -0.0006(14)
C8 0.023(2) 0.0109(17) 0.019(2) 0.0007(15) 0.0075(17) 0.0026(15)
C3 0.024(2) 0.0078(17) 0.022(2) -0.0009(14) 0.0139(17) 0.0013(14)
O3S 0.0181(18) 0.120(4) 0.041(2) -0.002(2) 0.0023(17) -0.005(2)
C9 0.022(2) 0.0078(16) 0.0199(19) 0.0022(15) 0.0132(16) 0.0004(15)
C7 0.032(2) 0.019(2) 0.025(2) -0.0028(16) 0.0192(19) 0.0008(17)
C4 0.0135(19) 0.028(2) 0.027(2) 0.0022(17) 0.0025(17) -0.0022(16)
C13 0.020(2) 0.034(2) 0.033(2) 0.001(2) 0.0149(19) 0.0022(19)
C1 0.022(2) 0.033(2) 0.046(3) -0.008(2) 0.001(2) 0.003(2)
C12 0.037(3) 0.029(3) 0.022(2) 0.0006(17) 0.021(2) 0.0024(19)
C5 0.029(3) 0.045(3) 0.022(2) -0.0012(19) 0.002(2) 0.008(2)
C10 0.016(2) 0.035(3) 0.034(3) -0.004(2) 0.0000(19) -0.0013(17)
C6 0.020(2) 0.027(2) 0.035(3) 0.0010(18) 0.020(2) 0.0050(16)
C11 0.038(3) 0.053(3) 0.020(2) 0.004(2) -0.003(2) -0.007(2)
C3S 0.024(3) 0.109(6) 0.047(4) -0.008(4) 0.002(3) -0.001(3)
O14 0.046(2) 0.069(3) 0.068(3) -0.005(2) 0.015(2) -0.007(2)
C15 0.072(5) 0.084(6) 0.055(4) 0.003(3) 0.022(4) 0.031(4)

loop_
_atom_type_symbol
_atom_type_description
_atom_type_scat_dispersion_real
_atom_type_scat_dispersion_imag
_atom_type_scat_source
C C 0.0033 0.0016 'International Tables Vol C Tables 4.2.6.8 and 6.1.1.4'
H H 0.0000 0.0000 'International Tables Vol C Tables 4.2.6.8 and 6.1.1.4'
Cl Cl 0.1484 0.1585 'International Tables Vol C Tables 4.2.6.8 and 6.1.1.4'
Er Er -0.2586 4.9576 'International Tables Vol C Tables 4.2.6.8 and 6.1.1.4'
N N 0.0061 0.0033 'International Tables Vol C Tables 4.2.6.8 and 6.1.1.4'
O O 0.0106 0.0060 'International Tables Vol C Tables 4.2.6.8 and 6.1.1.4'
P P 0.1023 0.0942 'International Tables Vol C Tables 4.2.6.8 and 6.1.1.4'

loop_
_geom_angle_atom_site_label_1
_geom_angle_atom_site_label_2
_geom_angle_atom_site_label_3
_geom_angle
_geom_angle_site_symmetry_1
_geom_angle_site_symmetry_3
_geom_angle_publ_flag
O5 Er1 O10 73.56(9) . . ?
O5 Er1 O7 112.64(9) . . ?
O5 Er1 O9 104.32(9) . . ?
O2 Er1 O5 138.01(9) . . ?
O2 Er1 O4 78.33(9) . 2_655 ?
O2 Er1 O10 127.89(9) . . ?
O2 Er1 O6 78.88(9) . . ?
O2 Er1 O7 74.05(9) . . ?
O2 Er1 O9 77.14(9) . . ?
O2 Er1 O1 72.52(9) . . ?
O2 Er1 O1W 142.23(10) . . ?
O4 Er1 O5 143.58(8) 2_655 . ?
O4 Er1 O10 80.34(10) 2_655 . ?
O4 Er1 O6 125.19(9) 2_655 . ?
O4 Er1 O7 74.21(9) 2_655 . ?
O4 Er1 O9 77.61(9) 2_655 . ?
O4 Er1 O1 139.96(9) 2_655 . ?
O10 Er1 O7 141.86(9) . . ?
O10 Er1 O9 51.98(9) . . ?
O6 Er1 O5 75.53(9) . . ?
O6 Er1 O10 148.93(9) . . ?
O6 Er1 O7 51.74(9) . . ?
O6 Er1 O9 142.08(9) . . ?
O6 Er1 O1 75.35(10) . . ?
O9 Er1 O7 142.97(10) . . ?
O1 Er1 O5 69.14(9) . . ?
O1 Er1 O10 96.38(10) . . ?
O1 Er1 O7 121.35(10) . . ?
O1 Er1 O9 69.66(10) . . ?
O1W Er1 O5 71.68(9) . . ?
O1W Er1 O4 77.54(9) . 2_655 ?
O1W Er1 O10 75.47(10) . . ?
O1W Er1 O6 91.93(10) . . ?
O1W Er1 O7 71.67(10) . . ?
O1W Er1 O9 124.59(10) . . ?
O1W Er1 O1 140.67(10) . . ?
O3 P1 O2 117.76(16) . . ?
O3 P1 N1 109.45(17) . . ?
O3 P1 N3 110.91(16) . . ?
O2 P1 N1 111.10(16) . . ?
O2 P1 N3 108.20(15) . . ?
N1 P1 N3 97.54(17) . . ?
O5 P2 N8 110.00(16) . . ?
O5 P2 N6 110.88(16) . . ?
O4 P2 O5 115.18(16) . . ?
O4 P2 N8 110.92(16) . . ?
O4 P2 N6 109.90(16) . . ?
N6 P2 N8 98.74(17) . . ?
Er1 O5 H5 111.9(12) . . ?
P2 O5 Er1 139.63(16) . . ?
P2 O5 H5 108.4(12) . . ?
Er1 O2 H2 107.9 . . ?
P1 O2 Er1 137.97(15) . . ?
P1 O2 H2 113.1 . . ?
P2 O4 Er1 154.49(17) . 2_645 ?
N12 O10 Er1 97.0(2) . . ?
N11 O6 Er1 98.5(2) . . ?
N11 O7 Er1 93.0(2) . . ?
N12 O9 Er1 94.8(2) . . ?
Er1 O1 H1 117.0 . . ?
C1 O1 Er1 130.1(3) . . ?
C1 O1 H1 109.2 . . ?
Er1 O1W H1WA 125.7 . . ?
Er1 O1W H1WB 126.6 . . ?
H1WA O1W H1WB 104.6 . . ?
C2 N1 P1 120.1(3) . . ?
O10 N12 O9 116.2(3) . . ?
O11 N12 O10 121.9(3) . . ?
O11 N12 O9 122.0(3) . . ?
C9 N8 P2 124.8(3) . . ?
P2 N6 H6 116.6 . . ?
C8 N6 P2 126.7(3) . . ?
C8 N6 H6 116.6 . . ?
O7 N11 O6 116.7(3) . . ?
O8 N11 O6 121.7(3) . . ?
O8 N11 O7 121.6(3) . . ?
P1 N3 H3 119.5 . . ?
C3 N3 P1 121.1(3) . . ?
C3 N3 H3 119.5 . . ?
C3 N2 C2 120.8(4) . . ?
C9 N7 C8 120.7(4) . . ?
C2 N5 C4 121.5(4) . . ?
C2 N5 C5 122.3(4) . . ?
C5 N5 C4 116.2(4) . . ?
C9 N9 C13 121.9(4) . . ?
C9 N9 C12 120.4(4) . . ?
C13 N9 C12 117.7(4) . . ?
C8 N10 C10 121.4(4) . . ?
C8 N10 C11 120.4(4) . . ?
C11 N10 C10 117.8(4) . . ?
C3 N4 C7 121.2(4) . . ?
C3 N4 C6 121.6(4) . . ?
C7 N4 C6 117.2(4) . . ?
N2 C2 N1 122.5(4) . . ?
N5 C2 N1 118.4(4) . . ?
N5 C2 N2 119.1(4) . . ?
N7 C8 N6 123.4(4) . . ?
N10 C8 N6 118.4(4) . . ?
N10 C8 N7 118.1(4) . . ?
N2 C3 N3 123.6(4) . . ?
N4 C3 N3 117.8(4) . . ?
N4 C3 N2 118.6(4) . . ?
C3S O3S H3S 108.9 . . ?
N7 C9 N8 124.7(4) . . ?
N7 C9 N9 118.4(4) . . ?
N9 C9 N8 116.9(4) . . ?
N4 C7 H7A 109.5 . . ?
N4 C7 H7B 109.5 . . ?
N4 C7 H7C 109.5 . . ?
H7A C7 H7B 109.5 . . ?
H7A C7 H7C 109.5 . . ?
H7B C7 H7C 109.5 . . ?
N5 C4 H4A 109.5 . . ?
N5 C4 H4B 109.5 . . ?
N5 C4 H4C 109.5 . . ?
H4A C4 H4B 109.5 . . ?
H4A C4 H4C 109.5 . . ?
H4B C4 H4C 109.5 . . ?
N9 C13 H13A 109.5 . . ?
N9 C13 H13B 109.5 . . ?
N9 C13 H13C 109.5 . . ?
H13A C13 H13B 109.5 . . ?
H13A C13 H13C 109.5 . . ?
H13B C13 H13C 109.5 . . ?
O1 C1 H1A 109.5 . . ?
O1 C1 H1B 109.5 . . ?
O1 C1 H1C 109.5 . . ?
H1A C1 H1B 109.5 . . ?
H1A C1 H1C 109.5 . . ?
H1B C1 H1C 109.5 . . ?
N9 C12 H12A 109.5 . . ?
N9 C12 H12B 109.5 . . ?
N9 C12 H12C 109.5 . . ?
H12A C12 H12B 109.5 . . ?
H12A C12 H12C 109.5 . . ?
H12B C12 H12C 109.5 . . ?
N5 C5 H5A 109.5 . . ?
N5 C5 H5B 109.5 . . ?
N5 C5 H5C 109.5 . . ?
H5A C5 H5B 109.5 . . ?
H5A C5 H5C 109.5 . . ?
H5B C5 H5C 109.5 . . ?
N10 C10 H10A 109.5 . . ?
N10 C10 H10B 109.5 . . ?
N10 C10 H10C 109.5 . . ?
H10A C10 H10B 109.5 . . ?
H10A C10 H10C 109.5 . . ?
H10B C10 H10C 109.5 . . ?
N4 C6 H6A 109.5 . . ?
N4 C6 H6B 109.5 . . ?
N4 C6 H6C 109.5 . . ?
H6A C6 H6B 109.5 . . ?
H6A C6 H6C 109.5 . . ?
H6B C6 H6C 109.5 . . ?
N10 C11 H11A 109.5 . . ?
N10 C11 H11B 109.5 . . ?
N10 C11 H11C 109.5 . . ?
H11A C11 H11B 109.5 . . ?
H11A C11 H11C 109.5 . . ?
H11B C11 H11C 109.5 . . ?
O3S C3S H3SA 109.5 . . ?
O3S C3S H3SB 109.5 . . ?
O3S C3S H3SC 109.5 . . ?
H3SA C3S H3SB 109.5 . . ?
H3SA C3S H3SC 109.5 . . ?
H3SB C3S H3SC 109.5 . . ?
C15 O14 H14 109.5 . . ?
O14 C15 H15A 109.5 . . ?
O14 C15 H15B 109.5 . . ?
O14 C15 H15C 109.5 . . ?
H15A C15 H15B 109.5 . . ?
H15A C15 H15C 109.5 . . ?
H15B C15 H15C 109.5 . . ?

loop_
_geom_bond_atom_site_label_1
_geom_bond_atom_site_label_2
_geom_bond_distance
_geom_bond_site_symmetry_2
_geom_bond_publ_flag
Er1 O5 2.417(3) . ?
Er1 O2 2.266(2) . ?
Er1 O4 2.339(3) 2_655 ?
Er1 O10 2.438(3) . ?
Er1 O6 2.401(3) . ?
Er1 O7 2.519(3) . ?
Er1 O9 2.481(3) . ?
Er1 O1 2.409(3) . ?
Er1 O1W 2.335(3) . ?
P1 O3 1.486(3) . ?
P1 O2 1.489(3) . ?
P1 N1 1.670(3) . ?
P1 N3 1.687(3) . ?
P2 O5 1.495(3) . ?
P2 O4 1.492(3) . ?
P2 N8 1.671(3) . ?
P2 N6 1.670(4) . ?
O5 H5 0.846(9) . ?
O2 H2 0.8200 . ?
O10 N12 1.269(5) . ?
O6 N11 1.267(4) . ?
O7 N11 1.258(4) . ?
O9 N12 1.271(4) . ?
O1 H1 0.8202 . ?
O1 C1 1.434(5) . ?
O1W H1WA 0.8495 . ?
O1W H1WB 0.8498 . ?
O8 N11 1.233(5) . ?
N1 C2 1.364(5) . ?
N12 O11 1.230(4) . ?
N8 C9 1.375(5) . ?
N6 H6 0.8600 . ?
N6 C8 1.356(5) . ?
N3 H3 0.8600 . ?
N3 C3 1.370(6) . ?
N2 C2 1.348(6) . ?
N2 C3 1.339(6) . ?
N7 C8 1.343(5) . ?
N7 C9 1.317(6) . ?
N5 C2 1.336(6) . ?
N5 C4 1.463(6) . ?
N5 C5 1.458(6) . ?
N9 C9 1.342(5) . ?
N9 C13 1.452(6) . ?
N9 C12 1.460(6) . ?
N10 C8 1.317(6) . ?
N10 C10 1.474(6) . ?
N10 C11 1.462(6) . ?
N4 C3 1.319(5) . ?
N4 C7 1.463(6) . ?
N4 C6 1.473(6) . ?
O3S H3S 0.8199 . ?
O3S C3S 1.378(9) . ?
C7 H7A 0.9600 . ?
C7 H7B 0.9600 . ?
C7 H7C 0.9600 . ?
C4 H4A 0.9600 . ?
C4 H4B 0.9600 . ?
C4 H4C 0.9600 . ?
C13 H13A 0.9600 . ?
C13 H13B 0.9600 . ?
C13 H13C 0.9600 . ?
C1 H1A 0.9600 . ?
C1 H1B 0.9600 . ?
C1 H1C 0.9600 . ?
C12 H12A 0.9600 . ?
C12 H12B 0.9600 . ?
C12 H12C 0.9600 . ?
C5 H5A 0.9600 . ?
C5 H5B 0.9600 . ?
C5 H5C 0.9600 . ?
C10 H10A 0.9600 . ?
C10 H10B 0.9600 . ?
C10 H10C 0.9600 . ?
C6 H6A 0.9600 . ?
C6 H6B 0.9600 . ?
C6 H6C 0.9600 . ?
C11 H11A 0.9600 . ?
C11 H11B 0.9600 . ?
C11 H11C 0.9600 . ?
C3S H3SA 0.9600 . ?
C3S H3SB 0.9600 . ?
C3S H3SC 0.9600 . ?
O14 H14 0.8200 . ?
O14 C15 1.430(8) . ?
C15 H15A 0.9600 . ?
C15 H15B 0.9600 . ?
C15 H15C 0.9600 . ?

loop_
_geom_torsion_atom_site_label_1
_geom_torsion_atom_site_label_2
_geom_torsion_atom_site_label_3
_geom_torsion_atom_site_label_4
_geom_torsion
_geom_torsion_site_symmetry_1
_geom_torsion_site_symmetry_2
_geom_torsion_site_symmetry_3
_geom_torsion_site_symmetry_4
_geom_torsion_publ_flag
Er1 O10 N12 O9 0.1(3) . . . . ?
Er1 O10 N12 O11 179.6(3) . . . . ?
Er1 O6 N11 O7 -2.7(3) . . . . ?
Er1 O6 N11 O8 177.4(3) . . . . ?
Er1 O7 N11 O6 2.6(3) . . . . ?
Er1 O7 N11 O8 -177.6(3) . . . . ?
Er1 O9 N12 O10 -0.1(3) . . . . ?
Er1 O9 N12 O11 -179.6(3) . . . . ?
P1 N1 C2 N2 -27.9(5) . . . . ?
P1 N1 C2 N5 153.9(3) . . . . ?
P1 N3 C3 N2 9.7(5) . . . . ?
P1 N3 C3 N4 -169.2(3) . . . . ?
P2 N8 C9 N7 -12.1(6) . . . . ?
P2 N8 C9 N9 170.3(3) . . . . ?
P2 N6 C8 N7 -4.4(6) . . . . ?
P2 N6 C8 N10 177.2(3) . . . . ?
O5 P2 O4 Er1 125.6(3) . . . 2_645 ?
O5 P2 N8 C9 -110.7(3) . . . . ?
O5 P2 N6 C8 117.7(3) . . . . ?
O3 P1 O2 Er1 60.4(3) . . . . ?
O3 P1 N1 C2 156.3(3) . . . . ?
O3 P1 N3 C3 -146.6(3) . . . . ?
O2 P1 N1 C2 -72.0(3) . . . . ?
O2 P1 N3 C3 82.9(3) . . . . ?
O4 P2 O5 Er1 -171.99(18) . . . . ?
O4 P2 N8 C9 120.7(3) . . . . ?
O4 P2 N6 C8 -113.8(3) . . . . ?
N1 P1 O2 Er1 -66.9(3) . . . . ?
N1 P1 N3 C3 -32.3(3) . . . . ?
N8 P2 O5 Er1 61.8(3) . . . . ?
N8 P2 O4 Er1 -108.6(4) . . . 2_645 ?
N8 P2 N6 C8 2.3(4) . . . . ?
N6 P2 O5 Er1 -46.4(3) . . . . ?
N6 P2 O4 Er1 -0.5(4) . . . 2_645 ?
N6 P2 N8 C9 5.4(3) . . . . ?
N3 P1 O2 Er1 -172.9(2) . . . . ?
N3 P1 N1 C2 40.9(3) . . . . ?
C2 N2 C3 N3 13.5(6) . . . . ?
C2 N2 C3 N4 -167.6(3) . . . . ?
C8 N7 C9 N8 9.8(6) . . . . ?
C8 N7 C9 N9 -172.6(4) . . . . ?
C3 N2 C2 N1 -4.2(6) . . . . ?
C3 N2 C2 N5 174.0(3) . . . . ?
C9 N7 C8 N6 -1.5(6) . . . . ?
C9 N7 C8 N10 176.9(4) . . . . ?
C7 N4 C3 N3 -178.5(3) . . . . ?
C7 N4 C3 N2 2.5(5) . . . . ?
C4 N5 C2 N1 -8.1(5) . . . . ?
C4 N5 C2 N2 173.6(3) . . . . ?
C13 N9 C9 N8 -1.7(6) . . . . ?
C13 N9 C9 N7 -179.5(4) . . . . ?
C12 N9 C9 N8 -179.7(3) . . . . ?
C12 N9 C9 N7 2.6(6) . . . . ?
C5 N5 C2 N1 174.8(4) . . . . ?
C5 N5 C2 N2 -3.5(6) . . . . ?
C10 N10 C8 N6 -4.4(6) . . . . ?
C10 N10 C8 N7 177.1(4) . . . . ?
C6 N4 C3 N3 2.4(5) . . . . ?
C6 N4 C3 N2 -176.6(3) . . . . ?
C11 N10 C8 N6 -177.0(4) . . . . ?
C11 N10 C8 N7 4.6(6) . . . . ?
